data_4083543
loop_
_publ_author_name
'Breunig, Jens Michael'
'Lehmann, Felix'
'Bolte, Michael'
'Lerner, Hans-Wolfram'
'Wagner, Matthias'

_publ_section_title
;
 Synthesis and Reactivity ofo-Phosphane Oxide Substituted
 Aryl(hydro)borates and Aryl(hydro)boranes
;
_journal_issue 12
_journal_name_full Organometallics
_journal_page_first 3163
_journal_paper_doi 10.1021/om500385h
_journal_volume 33
_journal_year 2014
_chemical_formula_moiety 'C14 H22 I O P'
_chemical_formula_sum 'C14 H22 I O P'
_chemical_formula_weight 364.19
_chemical_name_systematic ?
_space_group_IT_number 14
_symmetry_cell_setting monoclinic
_symmetry_space_group_name_Hall '-P 2yn'
_symmetry_space_group_name_H-M 'P 1 21/n 1'
_atom_sites_solution_hydrogens geom
_atom_sites_solution_primary direct
_atom_sites_solution_secondary difmap
_audit_creation_method SHELXL-97
_cell_angle_alpha 90.00
_cell_angle_beta 101.580(6)
_cell_angle_gamma 90.00
_cell_formula_units_Z 4
_cell_length_a 9.7229(7)
_cell_length_b 15.4677(8)
_cell_length_c 10.4030(7)
_cell_measurement_reflns_used 30651
_cell_measurement_temperature 173(2)
_cell_measurement_theta_max 26.88
_cell_measurement_theta_min 3.3
_cell_volume 1532.67(17)
_computing_cell_refinement 'X-Area (Stoe & Cie, 2001)'
_computing_data_collection 'X-Area (Stoe & Cie, 2001)'
_computing_data_reduction 'X-Area (Stoe & Cie, 2001)'
_computing_molecular_graphics 'XP in SHELXTL-Plus (Sheldrick, 1991)'
_computing_publication_material SHELXL97
_computing_structure_refinement 'SHELXL97 (Sheldrick, 2008) '
_computing_structure_solution 'SHELXS97 (Sheldrick, 2008) '
_diffrn_ambient_temperature 173(2)
_diffrn_measured_fraction_theta_full 0.997
_diffrn_measured_fraction_theta_max 0.994
_diffrn_measurement_device_type 'STOE IPDS II two-circle-diffractometer'
_diffrn_measurement_method \w
_diffrn_radiation_monochromator 'Genix 3D multilayer optics'
_diffrn_radiation_source 'Genix 3D I\mS microfocus X-ray source'
_diffrn_radiation_type MoK\a
_diffrn_radiation_wavelength 0.71073
_diffrn_reflns_av_R_equivalents 0.0931
_diffrn_reflns_av_sigmaI/netI 0.0398
_diffrn_reflns_limit_h_max 12
_diffrn_reflns_limit_h_min -12
_diffrn_reflns_limit_k_max 19
_diffrn_reflns_limit_k_min -19
_diffrn_reflns_limit_l_max 12
_diffrn_reflns_limit_l_min -12
_diffrn_reflns_number 22472
_diffrn_reflns_theta_full 25.00
_diffrn_reflns_theta_max 26.40
_diffrn_reflns_theta_min 3.31
_diffrn_standards_number 0
_exptl_absorpt_coefficient_mu 2.178
_exptl_absorpt_correction_T_max 0.8989
_exptl_absorpt_correction_T_min 0.4089
_exptl_absorpt_correction_type multi-scan
_exptl_absorpt_process_details 'X-Area (Stoe & Cie, 2001)'
_exptl_crystal_colour colourless
_exptl_crystal_density_diffrn 1.578
_exptl_crystal_density_method 'not measured'
_exptl_crystal_description needle
_exptl_crystal_F_000 728
_exptl_crystal_size_max 0.50
_exptl_crystal_size_mid 0.05
_exptl_crystal_size_min 0.05
_refine_diff_density_max 0.448
_refine_diff_density_min -0.591
_refine_diff_density_rms 0.074
_refine_ls_extinction_method none
_refine_ls_goodness_of_fit_ref 1.068
_refine_ls_hydrogen_treatment constr
_refine_ls_matrix_type full
_refine_ls_number_parameters 154
_refine_ls_number_reflns 3122
_refine_ls_number_restraints 0
_refine_ls_restrained_S_all 1.068
_refine_ls_R_factor_all 0.0259
_refine_ls_R_factor_gt 0.0236
_refine_ls_shift/su_max 0.002
_refine_ls_shift/su_mean 0.000
_refine_ls_structure_factor_coef Fsqd
_refine_ls_weighting_details 'calc w=1/[\s^2^(Fo^2^)+(0.0205P)^2^+0.9659P] where P=(Fo^2^+2Fc^2^)/3'
_refine_ls_weighting_scheme calc
_refine_ls_wR_factor_gt 0.0605
_refine_ls_wR_factor_ref 0.0615
_reflns_number_gt 2935
_reflns_number_total 3122
_reflns_threshold_expression I>2\s(I)
_cod_data_source_file om500385h_si_002.cif
_cod_data_source_block wa1557
_cod_depositor_comments
;
The following automatic conversions were performed:

'_symmetry_cell_setting' value 'Monoclinic' changed to 'monoclinic'
according to
/usr/data/users/saulius/crontab/automatic-downloads/rss-feeds/ACS/lib/dictionaries/cif_core.dic
dictionary named 'cif_core.dic' version 2.4.2 from 2011-04-26.

Automatic conversion script
Id: cif_fix_values 2281 2013-09-26 08:29:07Z andrius 

 Adding full bibliography for 4083529--4083544.cif.
;
_cod_original_sg_symbol_H-M P21/n
_cod_database_code 4083543

loop_
_symmetry_equiv_pos_as_xyz
'x, y, z'
'-x+1/2, y+1/2, -z+1/2'
'-x, -y, -z'
'x-1/2, -y-1/2, z-1/2'

loop_
_atom_site_label
_atom_site_type_symbol
_atom_site_fract_x
_atom_site_fract_y
_atom_site_fract_z
_atom_site_U_iso_or_equiv
_atom_site_adp_type
_atom_site_occupancy
_atom_site_symmetry_multiplicity
_atom_site_calc_flag
_atom_site_refinement_flags
I1 I 0.767284(17) 0.091615(10) 0.756006(14) 0.02997(7) Uani 1 1 d .
P1 P 0.79273(5) 0.23705(3) 0.47867(5) 0.01631(11) Uani 1 1 d .
O1 O 0.89538(16) 0.23793(10) 0.60527(15) 0.0235(3) Uani 1 1 d .
C1 C 0.7461(2) 0.35141(13) 0.4300(2) 0.0216(4) Uani 1 1 d .
C2 C 0.6365(3) 0.38239(16) 0.5077(2) 0.0291(5) Uani 1 1 d .
H2A H 0.6708 0.3711 0.6013 0.044 Uiso 1 1 calc R
H2B H 0.5481 0.3513 0.4774 0.044 Uiso 1 1 calc R
H2C H 0.6207 0.4446 0.4939 0.044 Uiso 1 1 calc R
C3 C 0.6918(3) 0.36898(16) 0.2833(2) 0.0279(5) Uani 1 1 d .
H3A H 0.6059 0.3355 0.2523 0.042 Uiso 1 1 calc R
H3B H 0.7633 0.3519 0.2340 0.042 Uiso 1 1 calc R
H3C H 0.6713 0.4307 0.2698 0.042 Uiso 1 1 calc R
C4 C 0.8807(3) 0.40483(15) 0.4763(3) 0.0336(6) Uani 1 1 d .
H4A H 0.9170 0.3941 0.5698 0.050 Uiso 1 1 calc R
H4B H 0.8593 0.4665 0.4626 0.050 Uiso 1 1 calc R
H4C H 0.9515 0.3879 0.4260 0.050 Uiso 1 1 calc R
C5 C 0.8660(2) 0.17562(14) 0.3544(2) 0.0228(4) Uani 1 1 d .
C6 C 0.9959(3) 0.22300(17) 0.3292(3) 0.0348(6) Uani 1 1 d .
H6A H 1.0598 0.2346 0.4130 0.052 Uiso 1 1 calc R
H6B H 0.9675 0.2778 0.2843 0.052 Uiso 1 1 calc R
H6C H 1.0437 0.1870 0.2741 0.052 Uiso 1 1 calc R
C7 C 0.7644(3) 0.15688(18) 0.2249(3) 0.0363(6) Uani 1 1 d .
H7A H 0.6816 0.1266 0.2427 0.054 Uiso 1 1 calc R
H7B H 0.8112 0.1206 0.1694 0.054 Uiso 1 1 calc R
H7C H 0.7353 0.2114 0.1796 0.054 Uiso 1 1 calc R
C8 C 0.9137(3) 0.08903(15) 0.4219(3) 0.0326(5) Uani 1 1 d .
H8A H 0.9785 0.1001 0.5054 0.049 Uiso 1 1 calc R
H8B H 0.9612 0.0545 0.3650 0.049 Uiso 1 1 calc R
H8C H 0.8317 0.0574 0.4385 0.049 Uiso 1 1 calc R
C11 C 0.6305(2) 0.18044(13) 0.4900(2) 0.0177(4) Uani 1 1 d .
C12 C 0.6111(2) 0.12603(13) 0.5924(2) 0.0185(4) Uani 1 1 d .
C13 C 0.4811(3) 0.08753(14) 0.5926(2) 0.0250(5) Uani 1 1 d .
H13 H 0.4702 0.0503 0.6624 0.030 Uiso 1 1 calc R
C14 C 0.3683(3) 0.10351(15) 0.4914(3) 0.0274(5) Uani 1 1 d .
H14 H 0.2794 0.0784 0.4927 0.033 Uiso 1 1 calc R
C15 C 0.3850(2) 0.15588(15) 0.3884(2) 0.0273(5) Uani 1 1 d .
H15 H 0.3080 0.1661 0.3180 0.033 Uiso 1 1 calc R
C16 C 0.5136(2) 0.19347(14) 0.3878(2) 0.0228(4) Uani 1 1 d .
H16 H 0.5235 0.2293 0.3160 0.027 Uiso 1 1 calc R

loop_
_atom_site_aniso_label
_atom_site_aniso_U_11
_atom_site_aniso_U_22
_atom_site_aniso_U_33
_atom_site_aniso_U_23
_atom_site_aniso_U_13
_atom_site_aniso_U_12
I1 0.03053(11) 0.03425(11) 0.02266(10) 0.01134(6) -0.00058(6) -0.00028(6)
P1 0.0147(2) 0.0177(2) 0.0154(2) 0.00157(19) 0.00033(19) -0.00151(18)
O1 0.0204(8) 0.0267(8) 0.0196(7) 0.0020(6) -0.0051(6) -0.0023(6)
C1 0.0227(10) 0.0179(9) 0.0233(11) 0.0023(8) 0.0026(8) -0.0016(8)
C2 0.0313(13) 0.0247(11) 0.0300(12) -0.0031(10) 0.0033(10) 0.0048(9)
C3 0.0279(12) 0.0277(11) 0.0271(12) 0.0110(9) 0.0032(9) 0.0011(9)
C4 0.0312(13) 0.0232(11) 0.0428(15) 0.0035(10) -0.0013(11) -0.0089(9)
C5 0.0227(11) 0.0250(10) 0.0213(10) 0.0014(8) 0.0060(8) 0.0027(8)
C6 0.0276(13) 0.0373(13) 0.0440(14) 0.0009(11) 0.0182(11) 0.0001(10)
C7 0.0360(14) 0.0472(16) 0.0238(11) -0.0109(11) 0.0019(10) 0.0037(11)
C8 0.0385(14) 0.0236(11) 0.0368(14) -0.0002(9) 0.0104(11) 0.0062(9)
C11 0.0160(9) 0.0187(9) 0.0180(10) -0.0002(8) 0.0021(7) -0.0017(7)
C12 0.0192(10) 0.0186(9) 0.0175(9) -0.0010(8) 0.0028(8) 0.0014(8)
C13 0.0279(12) 0.0239(11) 0.0258(11) -0.0009(8) 0.0117(9) -0.0046(8)
C14 0.0204(11) 0.0286(11) 0.0349(13) -0.0076(10) 0.0092(9) -0.0066(8)
C15 0.0189(10) 0.0335(12) 0.0273(12) -0.0034(9) -0.0008(8) -0.0020(9)
C16 0.0197(10) 0.0267(11) 0.0201(10) 0.0027(8) -0.0007(8) -0.0026(8)

loop_
_atom_type_symbol
_atom_type_description
_atom_type_scat_dispersion_real
_atom_type_scat_dispersion_imag
_atom_type_scat_source
C C 0.0033 0.0016 'International Tables Vol C Tables 4.2.6.8 and 6.1.1.4'
H H 0.0000 0.0000 'International Tables Vol C Tables 4.2.6.8 and 6.1.1.4'
O O 0.0106 0.0060 'International Tables Vol C Tables 4.2.6.8 and 6.1.1.4'
P P 0.1023 0.0942 'International Tables Vol C Tables 4.2.6.8 and 6.1.1.4'
I I -0.4742 1.8119 'International Tables Vol C Tables 4.2.6.8 and 6.1.1.4'

loop_
_geom_angle_atom_site_label_1
_geom_angle_atom_site_label_2
_geom_angle_atom_site_label_3
_geom_angle
O1 P1 C11 112.47(9)
O1 P1 C5 109.80(10)
C11 P1 C5 104.84(10)
O1 P1 C1 108.35(9)
C11 P1 C1 107.76(10)
C5 P1 C1 113.65(10)
C3 C1 C2 109.31(19)
C3 C1 C4 108.48(19)
C2 C1 C4 107.67(19)
C3 C1 P1 116.92(16)
C2 C1 P1 107.95(15)
C4 C1 P1 106.14(15)
C1 C2 H2A 109.5
C1 C2 H2B 109.5
H2A C2 H2B 109.5
C1 C2 H2C 109.5
H2A C2 H2C 109.5
H2B C2 H2C 109.5
C1 C3 H3A 109.5
C1 C3 H3B 109.5
H3A C3 H3B 109.5
C1 C3 H3C 109.5
H3A C3 H3C 109.5
H3B C3 H3C 109.5
C1 C4 H4A 109.5
C1 C4 H4B 109.5
H4A C4 H4B 109.5
C1 C4 H4C 109.5
H4A C4 H4C 109.5
H4B C4 H4C 109.5
C6 C5 C7 110.5(2)
C6 C5 C8 108.2(2)
C7 C5 C8 108.6(2)
C6 C5 P1 108.65(16)
C7 C5 P1 116.11(16)
C8 C5 P1 104.46(15)
C5 C6 H6A 109.5
C5 C6 H6B 109.5
H6A C6 H6B 109.5
C5 C6 H6C 109.5
H6A C6 H6C 109.5
H6B C6 H6C 109.5
C5 C7 H7A 109.5
C5 C7 H7B 109.5
H7A C7 H7B 109.5
C5 C7 H7C 109.5
H7A C7 H7C 109.5
H7B C7 H7C 109.5
C5 C8 H8A 109.5
C5 C8 H8B 109.5
H8A C8 H8B 109.5
C5 C8 H8C 109.5
H8A C8 H8C 109.5
H8B C8 H8C 109.5
C12 C11 C16 116.76(19)
C12 C11 P1 125.92(16)
C16 C11 P1 117.32(15)
C13 C12 C11 121.1(2)
C13 C12 I1 113.35(15)
C11 C12 I1 125.52(15)
C14 C13 C12 120.2(2)
C14 C13 H13 119.9
C12 C13 H13 119.9
C15 C14 C13 119.9(2)
C15 C14 H14 120.0
C13 C14 H14 120.0
C14 C15 C16 119.9(2)
C14 C15 H15 120.0
C16 C15 H15 120.0
C15 C16 C11 122.1(2)
C15 C16 H16 119.0
C11 C16 H16 119.0

loop_
_geom_bond_atom_site_label_1
_geom_bond_atom_site_label_2
_geom_bond_distance
I1 C12 2.109(2)
P1 O1 1.4843(15)
P1 C11 1.829(2)
P1 C5 1.858(2)
P1 C1 1.870(2)
C1 C3 1.536(3)
C1 C2 1.538(3)
C1 C4 1.541(3)
C2 H2A 0.9800
C2 H2B 0.9800
C2 H2C 0.9800
C3 H3A 0.9800
C3 H3B 0.9800
C3 H3C 0.9800
C4 H4A 0.9800
C4 H4B 0.9800
C4 H4C 0.9800
C5 C6 1.528(3)
C5 C7 1.530(3)
C5 C8 1.540(3)
C6 H6A 0.9800
C6 H6B 0.9800
C6 H6C 0.9800
C7 H7A 0.9800
C7 H7B 0.9800
C7 H7C 0.9800
C8 H8A 0.9800
C8 H8B 0.9800
C8 H8C 0.9800
C11 C12 1.400(3)
C11 C16 1.406(3)
C12 C13 1.398(3)
C13 C14 1.381(4)
C13 H13 0.9500
C14 C15 1.378(4)
C14 H14 0.9500
C15 C16 1.381(3)
C15 H15 0.9500
C16 H16 0.9500

loop_
_geom_torsion_atom_site_label_1
_geom_torsion_atom_site_label_2
_geom_torsion_atom_site_label_3
_geom_torsion_atom_site_label_4
_geom_torsion
O1 P1 C1 C3 156.07(16)
C11 P1 C1 C3 -81.98(18)
C5 P1 C1 C3 33.7(2)
O1 P1 C1 C2 -80.27(17)
C11 P1 C1 C2 41.68(17)
C5 P1 C1 C2 157.39(15)
O1 P1 C1 C4 34.94(18)
C11 P1 C1 C4 156.88(16)
C5 P1 C1 C4 -87.40(18)
O1 P1 C5 C6 -63.90(18)
C11 P1 C5 C6 175.06(16)
C1 P1 C5 C6 57.64(19)
O1 P1 C5 C7 170.92(17)
C11 P1 C5 C7 49.9(2)
C1 P1 C5 C7 -67.5(2)
O1 P1 C5 C8 51.36(18)
C11 P1 C5 C8 -69.68(17)
C1 P1 C5 C8 172.90(16)
O1 P1 C11 C12 -14.4(2)
C5 P1 C11 C12 104.86(19)
C1 P1 C11 C12 -133.77(19)
O1 P1 C11 C16 164.63(16)
C5 P1 C11 C16 -76.10(18)
C1 P1 C11 C16 45.27(19)
C16 C11 C12 C13 -0.6(3)
P1 C11 C12 C13 178.46(16)
C16 C11 C12 I1 178.29(15)
P1 C11 C12 I1 -2.7(3)
C11 C12 C13 C14 -0.7(3)
I1 C12 C13 C14 -179.69(17)
C12 C13 C14 C15 1.6(3)
C13 C14 C15 C16 -1.1(3)
C14 C15 C16 C11 -0.2(4)
C12 C11 C16 C15 1.0(3)
P1 C11 C16 C15 -178.10(18)
